data_7232625
loop_
_publ_author_name
'Emerson, Adrian J.'
'Knowles, Gregory P.'
'Chaffee, Alan L.'
'Batten, Stuart R.'
'Turner, David R.'

_publ_section_title
;
 p-Xylylenediamine derived ligands as flexible connectors in the design of
 porous coordination polymers
;
_journal_issue 19
_journal_name_full CrystEngComm
_journal_page_first 3074
_journal_paper_doi 10.1039/C9CE00371A
_journal_volume 21
_journal_year 2019
_chemical_formula_moiety 'C86 H86 Co4 N6 O22, C3 H7 N O'
_chemical_formula_sum 'C89 H93 Co4 N7 O23'
_chemical_formula_weight 1864.42
_space_group_crystal_system triclinic
_space_group_IT_number 2
_space_group_name_Hall '-P 1'
_space_group_name_H-M_alt 'P -1'
_symmetry_space_group_name_Hall '-P 1'
_symmetry_space_group_name_H-M 'P -1'
_atom_sites_solution_hydrogens mixed
_atom_sites_solution_primary dual
_audit_creation_date 2018-12-05
_audit_creation_method
;
Olex2 1.2
(compiled 2018.05.29 svn.r3508 for OlexSys, GUI svn.r5506)
;
_audit_update_record
;
2018-12-05 deposited with the CCDC.    2019-04-17 downloaded from the CCDC.
;
_cell_angle_alpha 72.50(3)
_cell_angle_beta 88.77(3)
_cell_angle_gamma 85.34(3)
_cell_formula_units_Z 2
_cell_length_a 14.101(3)
_cell_length_b 16.998(3)
_cell_length_c 21.305(4)
_cell_measurement_reflns_used 26694
_cell_measurement_temperature 100
_cell_measurement_theta_max 30.101
_cell_measurement_theta_min 1.002
_cell_volume 4854.1(18)
_computing_cell_refinement 'XDS (Kabsch, 1993)'
_computing_data_collection 'BluIce (McPhillips, 2002)'
_computing_data_reduction 'XDS (Kabsch, 1993)'
_computing_molecular_graphics 'Olex2 (Dolomanov et al., 2009)'
_computing_publication_material 'Olex2 (Dolomanov et al., 2009)'
_computing_structure_refinement 'SHELXL-2018 (Sheldrick, 2015)'
_computing_structure_solution 'SHELXT-2018 (Sheldrick, 2015)'
_diffrn_ambient_temperature 100
_diffrn_measured_fraction_theta_full 0.966
_diffrn_measured_fraction_theta_max 0.935
_diffrn_measurement_device_type 'ADSC Quantum 210r'
_diffrn_measurement_method 'Phi Scan'
_diffrn_radiation_monochromator 'Silicon Double Crystal'
_diffrn_radiation_type Synchrotron
_diffrn_radiation_wavelength 0.7108
_diffrn_reflns_av_R_equivalents 0.1566
_diffrn_reflns_av_unetI/netI 0.1022
_diffrn_reflns_Laue_measured_fraction_full 0.966
_diffrn_reflns_Laue_measured_fraction_max 0.935
_diffrn_reflns_limit_h_max 19
_diffrn_reflns_limit_h_min -19
_diffrn_reflns_limit_k_max 23
_diffrn_reflns_limit_k_min -23
_diffrn_reflns_limit_l_max 30
_diffrn_reflns_limit_l_min -30
_diffrn_reflns_number 116086
_diffrn_reflns_point_group_measured_fraction_full 0.966
_diffrn_reflns_point_group_measured_fraction_max 0.935
_diffrn_reflns_theta_full 25.000
_diffrn_reflns_theta_max 30.101
_diffrn_reflns_theta_min 1.002
_diffrn_source 'MX1 Beamline Australian Synchrotron'
_exptl_absorpt_coefficient_mu 0.742
_exptl_absorpt_correction_type none
_exptl_crystal_colour 'clear dark pink'
_exptl_crystal_colour_lustre clear
_exptl_crystal_colour_modifier dark
_exptl_crystal_colour_primary pink
_exptl_crystal_density_diffrn 1.276
_exptl_crystal_density_method 'not measured'
_exptl_crystal_description block
_exptl_crystal_F_000 1936
_exptl_crystal_recrystallization_method 'From reaction mixture'
_exptl_crystal_size_max 0.01
_exptl_crystal_size_mid 0.01
_exptl_crystal_size_min 0.01
_platon_squeeze_details
;
TITL 5.res in P-1
CELL   14.1010   16.9980   21.3050     72.50     88.77     85.34
SPGR P-1
# Solvent Accessible Volume =       880
# Electrons Found in S.A.V. =       276
# Note: Atoms in Void as Cxxx and Qxxx all others
Q101 1.000 1.000 0.500 !       5.71 eA-3
C102 0.887 0.328 0.300 !       4.00 eA-3
Q103 1.000 1.000 0.000 !       3.88 eA-3
C104 0.121 0.427 0.464 !       3.88 eA-3
C105 0.985 0.785 0.272 !       3.42 eA-3
C106 0.845 0.296 0.207 !       3.36 eA-3
C107 0.956 0.690 0.281 !       3.29 eA-3
C108 0.031 0.627 0.307 !       3.15 eA-3
C109 0.107 0.621 0.326 !       3.05 eA-3
C110 0.237 0.507 0.442 !       2.95 eA-3
C111 0.925 0.737 0.284 !       2.74 eA-3
C112 0.934 0.412 0.246 !       2.73 eA-3
C113 0.137 0.406 0.399 !       2.54 eA-3
Q114 0.876 0.058 0.125 !       2.50 eA-3
C115 0.848 0.302 0.246 !       2.48 eA-3
C116 0.171 0.467 0.486 !       2.45 eA-3
C117 0.890 0.289 0.381 !       2.44 eA-3
C118 0.939 0.639 0.487 !       2.38 eA-3
C119 0.812 0.321 0.129 !       2.16 eA-3
Q120 0.890 0.924 0.387 !       1.96 eA-3
C121 0.861 0.696 0.267 !       1.94 eA-3
C122 0.831 0.244 0.319 !       1.88 eA-3
Q123 0.846 0.946 0.385 !       1.83 eA-3
C124 0.863 0.515 0.462 !       1.59 eA-3
C125 0.863 0.614 0.284 !       1.35 eA-3
C126 0.892 0.453 0.380 !       1.31 eA-3
Q127 0.063 0.046 0.408 !       1.28 eA-3
Q128 0.864 0.984 0.467 !       1.21 eA-3
C129 0.891 0.447 0.330 !       1.20 eA-3
C130 0.172 0.462 0.436 !       1.20 eA-3
C131 0.889 0.421 0.299 !       1.14 eA-3
C132 0.047 0.677 0.286 !       1.09 eA-3
C133 0.113 0.556 0.363 !       1.05 eA-3
Q134 0.970 0.033 0.325 !       1.03 eA-3
Q135 0.889 0.086 0.004 !       0.98 eA-3
C136 0.937 0.797 0.231 !       0.96 eA-3
Q137 0.031 0.923 0.098 !       0.94 eA-3
Q138 0.731 0.128 0.386 !       0.94 eA-3
Q139 0.052 0.692 0.235 !       0.93 eA-3
C140 0.985 0.392 0.488 !       0.91 eA-3
Q141 0.984 0.979 0.172 !       0.88 eA-3
C142 0.783 0.349 0.172 !       0.86 eA-3
Q143 0.901 0.051 0.428 !       0.86 eA-3
Q144 0.736 0.107 0.001 !       0.86 eA-3
C145 0.913 0.773 0.235 !       0.85 eA-3
Q146 0.893 0.129 0.074 !       0.84 eA-3
C147 0.081 0.501 0.377 !       0.83 eA-3
Q148 0.747 0.078 0.407 !       0.83 eA-3
C149 0.904 0.674 0.419 !       0.83 eA-3
C150 0.997 0.425 0.443 !       0.83 eA-3
Q151 0.949 0.247 0.396 !       0.82 eA-3
C152 0.828 0.605 0.328 !       0.82 eA-3
C153 0.968 0.277 0.411 !       0.82 eA-3
Q154 0.751 0.914 0.092 !       0.81 eA-3
Q155 0.862 0.923 0.068 !       0.81 eA-3
Q156 0.826 0.017 0.323 !       0.80 eA-3
Q157 0.969 0.108 0.506 !       0.80 eA-3
C158 0.863 0.408 0.234 !       0.79 eA-3
Q159 0.267 0.836 0.042 !       0.79 eA-3
Q160 0.683 0.451 0.328 !       0.78 eA-3
C161 0.955 0.724 0.229 !       0.78 eA-3
C162 0.985 0.360 0.452 !       0.78 eA-3
Q163 0.133 0.020-0.004 !       0.77 eA-3
Q164 0.844 0.203 0.481 !       0.77 eA-3
Q165 0.969 0.222 0.425 !       0.77 eA-3
C166 0.826 0.631 0.347 !       0.76 eA-3
C167 0.151 0.546 0.383 !       0.75 eA-3
Q168 0.062 0.949 0.157 !       0.75 eA-3
C169 0.934 0.372 0.417 !       0.74 eA-3
C170 0.907 0.722 0.450 !       0.74 eA-3
Q171 0.935 1.002 0.186 !       0.74 eA-3
Q172 0.279 0.837 0.018 !       0.73 eA-3
Q173 0.237 0.796 0.485 !       0.73 eA-3
Q174 0.159 0.706 0.445 !       0.73 eA-3
C175 0.108 0.483 0.414 !       0.73 eA-3
Q176 0.831 0.097 0.446 !       0.72 eA-3
Q177 0.359 0.298 0.206 !       0.72 eA-3
Q178 0.987 0.846 0.414 !       0.72 eA-3
C179 0.781 0.622 0.378 !       0.72 eA-3
Q180 0.159 0.249 0.293 !       0.71 eA-3
C181 0.127 0.344 0.442 !       0.71 eA-3
Q182 0.784 0.028 0.341 !       0.71 eA-3
Q183 0.811 0.131 0.214 !       0.71 eA-3
Q184 0.873 0.829 0.439 !       0.71 eA-3
C185 0.066 0.581 0.440 !       0.71 eA-3
C186 0.018 0.531 0.480 !       0.71 eA-3
Q187 0.047 0.088 0.453 !       0.70 eA-3
Q188 0.174 0.672 0.067 !       0.70 eA-3
C189 0.970 0.455 0.392 !       0.70 eA-3
C190 0.852 0.453 0.274 !       0.70 eA-3
Q191 0.798 0.059 0.417 !       0.70 eA-3
Q192 0.917 0.982 0.347 !       0.69 eA-3
C193 0.892 0.512 0.278 !       0.69 eA-3
C194 0.980 0.341 0.394 !       0.69 eA-3
Q195 0.438 0.721 0.281 !       0.69 eA-3
Q196 0.732 0.144 0.078 !       0.68 eA-3
Q197 0.061 0.590 0.237 !       0.68 eA-3
Q198 0.222 0.250 0.374 !       0.68 eA-3
Q199 0.667 0.407 0.309 !       0.68 eA-3
;
_refine_diff_density_max 5.106
_refine_diff_density_min -2.084
_refine_diff_density_rms 0.154
_refine_ls_extinction_method none
_refine_ls_goodness_of_fit_ref 1.032
_refine_ls_hydrogen_treatment mixed
_refine_ls_matrix_type full
_refine_ls_number_parameters 1139
_refine_ls_number_reflns 26694
_refine_ls_number_restraints 10
_refine_ls_restrained_S_all 1.057
_refine_ls_R_factor_all 0.1208
_refine_ls_R_factor_gt 0.0873
_refine_ls_shift/su_max 0.001
_refine_ls_shift/su_mean 0.000
_refine_ls_structure_factor_coef Fsqd
_refine_ls_weighting_details 'w=1/[\s^2^(Fo^2^)+(0.1672P)^2^+0.1049P] where P=(Fo^2^+2Fc^2^)/3'
_refine_ls_weighting_scheme calc
_refine_ls_wR_factor_gt 0.2379
_refine_ls_wR_factor_ref 0.2613
_reflns_Friedel_coverage 0.000
_reflns_number_gt 17673
_reflns_number_total 26694
_reflns_threshold_expression 'I > 2\s(I)'
_cod_data_source_file c9ce00371a2.cif
_cod_data_source_block 5
_cod_depositor_comments 'Adding full bibliography for 7232624--7232630.cif.'
_cod_original_cell_volume 4854.2(19)
_cod_database_code 7232625
_shelx_shelxl_version_number 2018/3
_shelx_space_group_comment
;
The symmetry employed for this shelxl refinement is uniquely defined
by the following loop, which should always be used as a source of
symmetry information in preference to the above space-group names.
They are only intended as comments.
;
_shelx_estimated_absorpt_t_max 0.993
_shelx_estimated_absorpt_t_min 0.993
_olex2_refinement_description
;
1. Fixed Uiso
 At 1.2 times of:
  All C(H) groups, All C(H,H) groups
 At 1.5 times of:
  All C(H,H,H) groups, All O(H,H) groups
2. Restrained distances
 H19A-O19
 0.84 with sigma of 0.02
 H19B-O19
 0.84 with sigma of 0.02
 O18-H18B
 0.84 with sigma of 0.002
 O18-H18A
 0.84 with sigma of 0.002
 H22B-O22
 0.84 with sigma of 0.02
 H22A-O22
 0.84 with sigma of 0.002
 O17-H17B
 0.84 with sigma of 0.02
 O17-H17A
 0.84 with sigma of 0.02
 H17B-O16_$1
 1.67 with sigma of 0.02
 H22A-H22B
 1.4 with sigma of 0.04
3.a Rotating group:
 O18(H18A,H18B)
3.b Secondary CH2 refined with riding coordinates:
 C7(H7A,H7B), C8(H8A,H8B), C9(H9A,H9B), C17(H17C,H17D), C25(H25A,H25B),
 C33(H33A,H33B), C47(H47A,H47B), C48(H48A,H48B), C49(H49A,H49B), C57(H57A,H57B),
  C65(H65A,H65B), C73(H73A,H73B)
3.c Aromatic/amide H refined with riding coordinates:
 C2(H2), C3(H3), C5(H5), C6(H6), C11(H11), C12(H12), C14(H14), C15(H15),
 C19(H19), C20(H20), C22(H22), C23(H23), C27(H27), C28(H28), C30(H30), C31(H31),
  C35(H35), C36(H36), C38(H38), C39(H39), C42(H42), C43(H43), C45(H45),
 C46(H46), C51(H51), C52(H52), C54(H54), C55(H55), C59(H59), C60(H60), C62(H62),
  C63(H63), C67(H67), C68(H68), C70(H70), C71(H71), C75(H75), C76(H76),
 C78(H78), C79(H79), C81(H81), C84(H84), C87(H87)
3.d Idealised Me refined as rotating group:
 C82(H82A,H82B,H82C), C83(H83A,H83B,H83C), C85(H85A,H85B,H85C), C86(H86A,H86B,
 H86C), C88(H88A,H88B,H88C), C89(H89A,H89B,H89C)
;
_platon_squeeze_void_probe_radius 1.20
_olex2_submission_special_instructions 'No special instructions were received'

loop_
_space_group_symop_operation_xyz
'x, y, z'
'-x, -y, -z'

loop_
_atom_site_label
_atom_site_type_symbol
_atom_site_fract_x
_atom_site_fract_y
_atom_site_fract_z
_atom_site_U_iso_or_equiv
_atom_site_adp_type
_atom_site_occupancy
_atom_site_site_symmetry_order
_atom_site_calc_flag
_atom_site_refinement_flags_posn
Co1 Co -0.12462(4) 0.97072(3) 0.35649(2) 0.02525(13) Uani 1 1 d .
Co2 Co -0.09427(4) 0.95001(3) 0.52542(2) 0.02636(13) Uani 1 1 d .
Co3 Co 0.09472(4) 0.04849(3) 0.97570(3) 0.02525(13) Uani 1 1 d .
Co4 Co 0.85242(3) 0.10460(3) 1.10567(2) 0.02355(12) Uani 1 1 d .
O1 O 0.03521(19) 0.93447(17) 0.47608(14) 0.0286(6) Uani 1 1 d .
O2 O -0.0062(2) 0.8924(2) 0.39137(14) 0.0339(6) Uani 1 1 d .
O3 O 0.7913(2) 0.87883(19) 0.40794(14) 0.0328(6) Uani 1 1 d .
O4 O 0.8343(2) 0.85570(19) 0.51353(14) 0.0362(7) Uani 1 1 d .
O5 O 0.0035(2) 0.14808(18) 0.97797(15) 0.0309(6) Uani 1 1 d .
O6 O -0.0539(2) 0.19558(18) 1.05957(14) 0.0320(6) Uani 1 1 d .
O7 O 0.7358(2) 0.18683(19) 1.06798(15) 0.0322(6) Uani 1 1 d .
O8 O 0.6872(2) 0.1372(2) 0.98857(17) 0.0383(7) Uani 1 1 d .
O9 O 0.1754(2) 0.09316(18) 0.89448(15) 0.0325(6) Uani 1 1 d .
O10 O 0.2317(2) -0.00781(18) 0.85195(15) 0.0309(6) Uani 1 1 d .
O11 O 0.97432(19) 0.01747(18) 0.93206(13) 0.0276(5) Uani 1 1 d .
O12 O 1.0312(2) -0.02569(18) 0.84787(14) 0.0295(6) Uani 1 1 d .
O13 O 1.0356(2) 0.93228(19) 0.69338(15) 0.0342(6) Uani 1 1 d .
O14 O 0.9904(2) 0.89502(19) 0.60729(14) 0.0331(6) Uani 1 1 d .
O15 O 0.2439(2) 0.95149(19) 0.68891(15) 0.0334(6) Uani 1 1 d .
O16 O 0.3066(2) 0.9148(2) 0.60376(15) 0.0380(7) Uani 1 1 d D
O17 O -0.1435(2) 1.02366(18) 0.43440(14) 0.0292(6) Uani 1 1 d D
H17A H -0.106(3) 1.061(2) 0.425(2) 0.024(11) Uiso 1 1 d D
H17B H -0.199(7) 1.046(16) 0.429(7) 0.39(14) Uiso 1 1 d D
O18 O -0.1154(2) 0.9330(2) 0.27299(15) 0.0404(8) Uani 1 1 d D
H18A H -0.112612 0.879158 0.282790 0.061 Uiso 1 1 d DGR
H18B H -0.077152 0.953234 0.248042 0.061 Uiso 1 1 d DGR
O19 O 0.15006(19) -0.07032(18) 0.98236(14) 0.0270(5) Uani 1 1 d D
H19A H 0.116(3) -0.105(3) 1.006(2) 0.035(13) Uiso 1 1 d D
H19B H 0.2077(19) -0.090(4) 0.983(3) 0.055(17) Uiso 1 1 d D
O20 O -0.2078(2) 0.9702(2) 0.58567(16) 0.0378(7) Uani 1 1 d .
O21 O 0.1981(2) 0.07766(19) 1.03188(15) 0.0345(6) Uani 1 1 d .
O22 O 0.8450(2) 0.1408(2) 1.19045(15) 0.0340(6) Uani 1 1 d D
H22A H 0.851(5) 0.099(2) 1.2238(18) 0.057(19) Uiso 1 1 d D
H22B H 0.870(11) 0.181(4) 1.196(5) 0.24(8) Uiso 1 1 d D
N1 N 0.4142(2) 0.6258(2) 0.54694(16) 0.0290(7) Uani 1 1 d .
N2 N 0.3168(2) 0.4558(2) 0.90928(16) 0.0265(6) Uani 1 1 d .
N3 N 0.6036(2) 0.2565(2) 0.73418(16) 0.0263(6) Uani 1 1 d .
N4 N 0.6627(2) 0.65604(19) 0.80984(17) 0.0263(6) Uani 1 1 d .
N5 N -0.3637(3) 0.9953(3) 0.6057(3) 0.0504(11) Uani 1 1 d .
N6 N 0.3436(3) 0.0484(3) 1.0796(2) 0.0449(10) Uani 1 1 d .
C1 C 0.3595(3) 0.5530(2) 0.65903(19) 0.0285(8) Uani 1 1 d .
C2 C 0.3524(3) 0.4750(2) 0.7048(2) 0.0322(8) Uani 1 1 d .
H2 H 0.345083 0.428610 0.689671 0.039 Uiso 1 1 calc R
C3 C 0.3560(3) 0.4644(3) 0.7721(2) 0.0326(8) Uani 1 1 d .
H3 H 0.351709 0.410771 0.802319 0.039 Uiso 1 1 calc R
C4 C 0.3658(3) 0.5308(2) 0.79569(19) 0.0275(7) Uani 1 1 d .
C5 C 0.3711(3) 0.6093(3) 0.7502(2) 0.0333(9) Uani 1 1 d .
H5 H 0.376563 0.655958 0.765307 0.040 Uiso 1 1 calc R
C6 C 0.3685(3) 0.6194(3) 0.6832(2) 0.0339(9) Uani 1 1 d .
H6 H 0.372904 0.673035 0.653120 0.041 Uiso 1 1 calc R
C7 C 0.3519(3) 0.5649(3) 0.5866(2) 0.0320(8) Uani 1 1 d .
H7A H 0.368109 0.511186 0.578303 0.038 Uiso 1 1 calc R
H7B H 0.285165 0.583033 0.572457 0.038 Uiso 1 1 calc R
C8 C 0.3749(3) 0.5192(3) 0.86835(18) 0.0288(8) Uani 1 1 d .
H8A H 0.442447 0.503815 0.881440 0.035 Uiso 1 1 calc R
H8B H 0.356165 0.572440 0.876825 0.035 Uiso 1 1 calc R
C9 C 0.3811(3) 0.6558(3) 0.4787(2) 0.0326(8) Uani 1 1 d .
H9A H 0.369429 0.607885 0.463365 0.039 Uiso 1 1 calc R
H9B H 0.431457 0.685950 0.450691 0.039 Uiso 1 1 calc R
C10 C 0.2918(3) 0.7118(3) 0.47075(19) 0.0298(8) Uani 1 1 d .
C11 C 0.2851(3) 0.7754(3) 0.5002(2) 0.0374(9) Uani 1 1 d .
H11 H 0.336029 0.780613 0.526737 0.045 Uiso 1 1 calc R
C12 C 0.2054(3) 0.8307(3) 0.4912(2) 0.0362(9) Uani 1 1 d .
H12 H 0.201405 0.872482 0.512554 0.043 Uiso 1 1 calc R
C13 C 0.1307(3) 0.8257(3) 0.45093(19) 0.0298(8) Uani 1 1 d .
C14 C 0.1372(3) 0.7625(3) 0.4213(2) 0.0323(8) Uani 1 1 d .
H14 H 0.087393 0.758627 0.393323 0.039 Uiso 1 1 calc R
C15 C 0.2153(3) 0.7057(3) 0.4322(2) 0.0337(8) Uani 1 1 d .
H15 H 0.217119 0.661691 0.413296 0.040 Uiso 1 1 calc R
C16 C 0.0478(3) 0.8885(2) 0.43778(19) 0.0274(7) Uani 1 1 d .
C17 C 0.5136(3) 0.5915(2) 0.5522(2) 0.0317(8) Uani 1 1 d .
H17C H 0.522591 0.552928 0.525445 0.038 Uiso 1 1 calc R
H17D H 0.527790 0.559527 0.598644 0.038 Uiso 1 1 calc R
C18 C 0.5829(3) 0.6583(2) 0.5293(2) 0.0307(8) Uani 1 1 d .
C19 C 0.6279(3) 0.6724(3) 0.4688(2) 0.0358(9) Uani 1 1 d .
H19 H 0.614787 0.639997 0.441090 0.043 Uiso 1 1 calc R
C20 C 0.6921(3) 0.7336(3) 0.4479(2) 0.0343(9) Uani 1 1 d .
H20 H 0.720405 0.744030 0.405590 0.041 Uiso 1 1 calc R
C21 C 0.7143(3) 0.7792(3) 0.4895(2) 0.0329(8) Uani 1 1 d .
C22 C 0.6701(4) 0.7648(3) 0.5509(2) 0.0385(10) Uani 1 1 d .
H22 H 0.685410 0.794883 0.579900 0.046 Uiso 1 1 calc R
C23 C 0.6036(4) 0.7060(3) 0.5691(2) 0.0376(10) Uani 1 1 d .
H23 H 0.571360 0.698374 0.609872 0.045 Uiso 1 1 calc R
C24 C 0.7858(3) 0.8439(2) 0.4680(2) 0.0310(8) Uani 1 1 d .
C25 C 0.2156(3) 0.4858(3) 0.9052(2) 0.0329(8) Uani 1 1 d .
H25A H 0.197533 0.514012 0.858754 0.039 Uiso 1 1 calc R
H25B H 0.204124 0.525964 0.930394 0.039 Uiso 1 1 calc R
C26 C 0.1565(3) 0.4133(3) 0.9331(2) 0.0312(8) Uani 1 1 d .
C27 C 0.1676(3) 0.3469(3) 0.9073(2) 0.0361(9) Uani 1 1 d .
H27 H 0.210565 0.349224 0.871879 0.043 Uiso 1 1 calc R
C28 C 0.1171(3) 0.2774(3) 0.9323(2) 0.0351(9) Uani 1 1 d .
H28 H 0.124657 0.232740 0.914008 0.042 Uiso 1 1 calc R
C29 C 0.0550(3) 0.2740(2) 0.9851(2) 0.0288(8) Uani 1 1 d .
C30 C 0.0428(3) 0.3399(3) 1.0112(2) 0.0311(8) Uani 1 1 d .
H30 H -0.000009 0.337713 1.046589 0.037 Uiso 1 1 calc R
C31 C 0.0944(3) 0.4098(3) 0.9848(2) 0.0323(8) Uani 1 1 d .
H31 H 0.086513 0.454838 1.002573 0.039 Uiso 1 1 calc R
C32 C -0.0012(3) 0.2011(3) 1.0108(2) 0.0281(8) Uani 1 1 d .
C33 C 0.3509(3) 0.4265(2) 0.97698(19) 0.0280(7) Uani 1 1 d .
H33A H 0.299699 0.398802 1.005692 0.034 Uiso 1 1 calc R
H33B H 0.365552 0.474569 0.991136 0.034 Uiso 1 1 calc R
C34 C 0.4377(3) 0.3674(2) 0.98586(18) 0.0258(7) Uani 1 1 d .
C35 C 0.5166(3) 0.3755(2) 1.02083(19) 0.0274(7) Uani 1 1 d .
H35 H 0.517180 0.422181 1.036590 0.033 Uiso 1 1 calc R
C36 C 0.5939(3) 0.3180(2) 1.03332(19) 0.0268(7) Uani 1 1 d .
H36 H 0.646082 0.324422 1.058356 0.032 Uiso 1 1 calc R
C37 C 0.5954(3) 0.2497(2) 1.00895(18) 0.0266(7) Uani 1 1 d .
C38 C 0.5181(3) 0.2417(3) 0.9722(2) 0.0328(8) Uani 1 1 d .
H38 H 0.519089 0.196477 0.954572 0.039 Uiso 1 1 calc R
C39 C 0.4394(3) 0.2993(3) 0.96100(19) 0.0300(8) Uani 1 1 d .
H39 H 0.386682 0.292582 0.936549 0.036 Uiso 1 1 calc R
C40 C 0.6785(3) 0.1867(2) 1.02269(19) 0.0278(7) Uani 1 1 d .
C41 C 0.6480(3) 0.3915(2) 0.74318(18) 0.0247(7) Uani 1 1 d .
C42 C 0.6262(3) 0.3736(2) 0.8100(2) 0.0311(8) Uani 1 1 d .
H42 H 0.617840 0.318105 0.835245 0.037 Uiso 1 1 calc R
C43 C 0.6168(3) 0.4356(2) 0.83970(19) 0.0285(7) Uani 1 1 d .
H43 H 0.604578 0.421695 0.885612 0.034 Uiso 1 1 calc R
C44 C 0.6247(3) 0.5179(2) 0.80403(19) 0.0267(7) Uani 1 1 d .
C45 C 0.6461(3) 0.5365(3) 0.7374(2) 0.0331(8) Uani 1 1 d .
H45 H 0.652961 0.592231 0.712230 0.040 Uiso 1 1 calc R
C46 C 0.6576(3) 0.4737(3) 0.7073(2) 0.0310(8) Uani 1 1 d .
H46 H 0.672234 0.487359 0.661701 0.037 Uiso 1 1 calc R
C47 C 0.6652(3) 0.3248(2) 0.7101(2) 0.0280(7) Uani 1 1 d .
H47A H 0.655042 0.349698 0.662099 0.034 Uiso 1 1 calc R
H47B H 0.732466 0.302218 0.717020 0.034 Uiso 1 1 calc R
C48 C 0.6061(3) 0.5855(2) 0.8363(2) 0.0284(8) Uani 1 1 d .
H48A H 0.537830 0.605254 0.831107 0.034 Uiso 1 1 calc R
H48B H 0.619338 0.561943 0.884060 0.034 Uiso 1 1 calc R
C49 C 0.5061(3) 0.2833(3) 0.7088(2) 0.0309(8) Uani 1 1 d .
H49A H 0.503842 0.285254 0.661940 0.037 Uiso 1 1 calc R
H49B H 0.488659 0.339852 0.711396 0.037 Uiso 1 1 calc R
C50 C 0.4347(3) 0.2258(2) 0.7471(2) 0.0283(7) Uani 1 1 d .
C51 C 0.4045(3) 0.2302(3) 0.8088(2) 0.0332(9) Uani 1 1 d .
H51 H 0.429264 0.269264 0.826680 0.040 Uiso 1 1 calc R
C52 C 0.3390(3) 0.1782(3) 0.8443(2) 0.0323(8) Uani 1 1 d .
H52 H 0.317799 0.182885 0.885692 0.039 Uiso 1 1 calc R
C53 C 0.3033(3) 0.1185(3) 0.81985(19) 0.0290(8) Uani 1 1 d .
C54 C 0.3346(3) 0.1124(3) 0.7585(2) 0.0325(8) Uani 1 1 d .
H54 H 0.312473 0.071292 0.741751 0.039 Uiso 1 1 calc R
C55 C 0.3982(3) 0.1666(3) 0.7225(2) 0.0319(8) Uani 1 1 d .
H55 H 0.417479 0.163552 0.680198 0.038 Uiso 1 1 calc R
C56 C 0.2310(3) 0.0631(3) 0.85899(19) 0.0291(8) Uani 1 1 d .
C57 C 0.6413(3) 0.1828(2) 0.7171(2) 0.0284(8) Uani 1 1 d .
H57A H 0.657509 0.198957 0.669677 0.034 Uiso 1 1 calc R
H57B H 0.591244 0.143424 0.724387 0.034 Uiso 1 1 calc R
C58 C 0.7273(3) 0.1404(2) 0.75591(19) 0.0266(7) Uani 1 1 d .
C59 C 0.7393(3) 0.1436(3) 0.8202(2) 0.0309(8) Uani 1 1 d .
H59 H 0.692853 0.173935 0.838590 0.037 Uiso 1 1 calc R
C60 C 0.8175(3) 0.1032(3) 0.8570(2) 0.0307(8) Uani 1 1 d .
H60 H 0.825410 0.107341 0.900084 0.037 Uiso 1 1 calc R
C61 C 0.8857(3) 0.0561(2) 0.83188(19) 0.0254(7) Uani 1 1 d .
C62 C 0.8740(3) 0.0528(2) 0.7678(2) 0.0289(8) Uani 1 1 d .
H62 H 0.919439 0.021038 0.750004 0.035 Uiso 1 1 calc R
C63 C 0.7970(3) 0.0954(2) 0.7301(2) 0.0290(8) Uani 1 1 d .
H63 H 0.791256 0.094053 0.686114 0.035 Uiso 1 1 calc R
C64 C 0.9692(3) 0.0124(2) 0.87310(19) 0.0250(7) Uani 1 1 d .
C65 C 0.7620(3) 0.6365(2) 0.8311(2) 0.0310(8) Uani 1 1 d .
H65A H 0.785161 0.582037 0.826170 0.037 Uiso 1 1 calc R
H65B H 0.767227 0.633191 0.878056 0.037 Uiso 1 1 calc R
C66 C 0.8224(3) 0.7026(3) 0.7899(2) 0.0306(8) Uani 1 1 d .
C67 C 0.8701(3) 0.7527(3) 0.8176(2) 0.0347(9) Uani 1 1 d .
H67 H 0.867219 0.744093 0.863735 0.042 Uiso 1 1 calc R
C68 C 0.9222(3) 0.8153(3) 0.7780(2) 0.0343(9) Uani 1 1 d .
H68 H 0.954422 0.849580 0.796976 0.041 Uiso 1 1 calc R
C69 C 0.9266(3) 0.8273(3) 0.71107(19) 0.0299(8) Uani 1 1 d .
C70 C 0.8767(3) 0.7785(3) 0.6829(2) 0.0366(9) Uani 1 1 d .
H70 H 0.877956 0.787744 0.636609 0.044 Uiso 1 1 calc R
C71 C 0.8253(3) 0.7164(3) 0.7232(2) 0.0370(9) Uani 1 1 d .
H71 H 0.791591 0.682952 0.704173 0.044 Uiso 1 1 calc R
C72 C 0.9868(3) 0.8903(3) 0.66771(19) 0.0286(8) Uani 1 1 d .
C73 C 0.6225(3) 0.7286(2) 0.8272(2) 0.0275(7) Uani 1 1 d .
H73A H 0.672481 0.767545 0.822732 0.033 Uiso 1 1 calc R
H73B H 0.602804 0.711035 0.873957 0.033 Uiso 1 1 calc R
C74 C 0.5383(3) 0.7730(2) 0.78558(19) 0.0260(7) Uani 1 1 d .
C75 C 0.4685(3) 0.8184(3) 0.81035(19) 0.0281(7) Uani 1 1 d .
H75 H 0.471502 0.817167 0.855145 0.034 Uiso 1 1 calc R
C76 C 0.3947(3) 0.8654(3) 0.7710(2) 0.0304(8) Uani 1 1 d .
H76 H 0.348562 0.896661 0.788683 0.036 Uiso 1 1 calc R
C77 C 0.3881(3) 0.8668(2) 0.70572(19) 0.0275(7) Uani 1 1 d .
C78 C 0.4575(3) 0.8210(3) 0.6803(2) 0.0322(8) Uani 1 1 d .
H78 H 0.453619 0.821667 0.635676 0.039 Uiso 1 1 calc R
C79 C 0.5317(3) 0.7748(2) 0.7195(2) 0.0298(8) Uani 1 1 d .
H79 H 0.578332 0.744163 0.701643 0.036 Uiso 1 1 calc R
C80 C 0.3078(3) 0.9146(2) 0.66292(19) 0.0285(8) Uani 1 1 d .
C81 C -0.2903(3) 0.9925(3) 0.5666(3) 0.0431(11) Uani 1 1 d .
H81 H -0.302034 1.008902 0.520535 0.052 Uiso 1 1 calc R
C82 C -0.3534(5) 0.9683(4) 0.6757(3) 0.0598(17) Uani 1 1 d .
H82A H -0.290867 0.938391 0.687680 0.090 Uiso 1 1 calc GR
H82B H -0.403298 0.931518 0.695284 0.090 Uiso 1 1 calc GR
H82C H -0.359157 1.016382 0.692283 0.090 Uiso 1 1 calc GR
C83 C -0.4561(4) 1.0309(5) 0.5788(4) 0.076(2) Uani 1 1 d .
H83A H -0.453398 1.046968 0.530671 0.115 Uiso 1 1 calc GR
H83B H -0.474419 1.079748 0.592971 0.115 Uiso 1 1 calc GR
H83C H -0.503079 0.989967 0.594612 0.115 Uiso 1 1 calc GR
C84 C 0.2802(3) 0.0463(3) 1.0356(2) 0.0395(10) Uani 1 1 d .
H84 H 0.299469 0.018431 1.004336 0.047 Uiso 1 1 calc R
C85 C 0.4360(4) 0.0037(4) 1.0857(4) 0.0648(17) Uani 1 1 d .
H85A H 0.445659 -0.019965 1.049195 0.097 Uiso 1 1 calc GR
H85B H 0.439821 -0.040903 1.127538 0.097 Uiso 1 1 calc GR
H85C H 0.485313 0.041514 1.084607 0.097 Uiso 1 1 calc GR
C86 C 0.3158(4) 0.0879(5) 1.1298(4) 0.070(2) Uani 1 1 d .
H86A H 0.271557 0.136374 1.110766 0.105 Uiso 1 1 calc GR
H86B H 0.372452 0.105183 1.146319 0.105 Uiso 1 1 calc GR
H86C H 0.284738 0.048572 1.166195 0.105 Uiso 1 1 calc GR
O23 O 0.8160(6) 0.4464(6) 0.9559(5) 0.139(3) Uani 1 1 d .
N7 N 0.8609(4) 0.3725(4) 0.8898(3) 0.0661(14) Uani 1 1 d .
C87 C 0.8151(5) 0.3824(6) 0.9436(4) 0.080(2) Uani 1 1 d .
H87 H 0.782253 0.338559 0.971662 0.095 Uiso 1 1 calc R
C88 C 0.9158(6) 0.4346(6) 0.8475(5) 0.096(3) Uani 1 1 d .
H88A H 0.879559 0.463313 0.807286 0.144 Uiso 1 1 calc GR
H88B H 0.975456 0.408435 0.836052 0.144 Uiso 1 1 calc GR
H88C H 0.930030 0.474564 0.870271 0.144 Uiso 1 1 calc GR
C89 C 0.8570(7) 0.2985(5) 0.8696(5) 0.093(3) Uani 1 1 d .
H89A H 0.908220 0.257520 0.891326 0.140 Uiso 1 1 calc GR
H89B H 0.864784 0.312597 0.821732 0.140 Uiso 1 1 calc GR
H89C H 0.795420 0.275488 0.881964 0.140 Uiso 1 1 calc GR

loop_
_atom_site_aniso_label
_atom_site_aniso_U_11
_atom_site_aniso_U_22
_atom_site_aniso_U_33
_atom_site_aniso_U_23
_atom_site_aniso_U_13
_atom_site_aniso_U_12
Co1 0.0235(2) 0.0330(3) 0.0214(2) -0.0100(2) -0.00305(19) -0.00657(19)
Co2 0.0267(3) 0.0329(3) 0.0211(2) -0.0090(2) -0.0028(2) -0.0078(2)
Co3 0.0243(2) 0.0311(3) 0.0243(2) -0.0130(2) 0.0011(2) -0.00700(19)
Co4 0.0219(2) 0.0314(3) 0.0209(2) -0.01188(19) -0.00012(19) -0.00703(19)
O1 0.0256(13) 0.0347(14) 0.0295(14) -0.0145(12) -0.0022(11) -0.0059(11)
O2 0.0324(14) 0.0484(17) 0.0257(14) -0.0194(13) -0.0078(12) 0.0028(12)
O3 0.0381(15) 0.0406(15) 0.0221(13) -0.0100(12) -0.0024(12) -0.0132(13)
O4 0.0468(17) 0.0394(16) 0.0254(14) -0.0102(12) -0.0043(13) -0.0183(13)
O5 0.0302(14) 0.0337(14) 0.0335(15) -0.0160(12) 0.0037(12) -0.0089(11)
O6 0.0363(15) 0.0367(15) 0.0277(14) -0.0148(12) 0.0036(12) -0.0119(12)
O7 0.0301(14) 0.0400(15) 0.0317(15) -0.0185(12) -0.0071(12) -0.0009(12)
O8 0.0344(15) 0.0461(17) 0.0438(18) -0.0294(15) -0.0111(14) 0.0057(13)
O9 0.0358(15) 0.0358(15) 0.0309(14) -0.0160(12) 0.0106(13) -0.0111(12)
O10 0.0305(14) 0.0341(14) 0.0341(15) -0.0174(12) 0.0054(12) -0.0108(11)
O11 0.0251(12) 0.0401(15) 0.0216(12) -0.0144(11) -0.0018(11) -0.0063(11)
O12 0.0292(13) 0.0388(15) 0.0251(13) -0.0163(12) -0.0022(11) -0.0022(11)
O13 0.0354(15) 0.0460(16) 0.0287(14) -0.0189(13) 0.0047(12) -0.0183(13)
O14 0.0341(15) 0.0422(16) 0.0236(13) -0.0073(12) -0.0043(12) -0.0149(12)
O15 0.0306(14) 0.0427(16) 0.0303(15) -0.0175(13) -0.0075(12) 0.0051(12)
O16 0.0341(15) 0.0521(19) 0.0271(14) -0.0124(13) -0.0041(13) 0.0038(13)
O17 0.0294(13) 0.0359(14) 0.0253(13) -0.0116(11) -0.0013(11) -0.0109(11)
O18 0.0326(15) 0.069(2) 0.0290(15) -0.0246(15) 0.0020(13) -0.0178(15)
O19 0.0209(12) 0.0356(14) 0.0283(13) -0.0141(12) 0.0012(11) -0.0073(11)
O20 0.0342(15) 0.0483(18) 0.0331(16) -0.0150(14) 0.0012(13) -0.0067(13)
O21 0.0326(15) 0.0399(16) 0.0380(16) -0.0202(13) -0.0053(13) -0.0101(12)
O22 0.0290(14) 0.0482(18) 0.0329(16) -0.0224(15) 0.0012(13) -0.0109(13)
N1 0.0314(16) 0.0316(16) 0.0244(15) -0.0078(13) -0.0038(13) -0.0052(13)
N2 0.0232(14) 0.0325(16) 0.0225(15) -0.0047(12) -0.0029(12) -0.0073(12)
N3 0.0263(15) 0.0286(15) 0.0259(15) -0.0106(12) 0.0011(13) -0.0055(12)
N4 0.0243(14) 0.0221(14) 0.0331(17) -0.0078(12) -0.0023(13) -0.0057(11)
N5 0.041(2) 0.053(3) 0.058(3) -0.017(2) 0.009(2) -0.0121(19)
N6 0.040(2) 0.051(2) 0.053(2) -0.025(2) -0.0085(19) -0.0129(18)
C1 0.0289(18) 0.0335(19) 0.0246(17) -0.0097(15) -0.0025(15) -0.0063(15)
C2 0.040(2) 0.0283(18) 0.0301(19) -0.0110(15) -0.0034(17) -0.0065(16)
C3 0.042(2) 0.0291(18) 0.0251(18) -0.0055(15) -0.0014(17) -0.0058(16)
C4 0.0272(17) 0.0323(18) 0.0234(17) -0.0073(14) -0.0014(15) -0.0080(14)
C5 0.043(2) 0.0321(19) 0.0272(19) -0.0112(16) -0.0007(17) -0.0105(17)
C6 0.046(2) 0.0310(19) 0.0257(18) -0.0072(15) -0.0032(17) -0.0143(17)
C7 0.039(2) 0.0335(19) 0.0254(18) -0.0088(15) -0.0033(16) -0.0120(16)
C8 0.0307(18) 0.0358(19) 0.0210(16) -0.0079(15) -0.0021(15) -0.0114(15)
C9 0.037(2) 0.036(2) 0.0258(18) -0.0110(16) -0.0048(17) -0.0011(16)
C10 0.0334(19) 0.036(2) 0.0202(17) -0.0079(15) -0.0024(15) -0.0052(16)
C11 0.038(2) 0.039(2) 0.037(2) -0.0133(18) -0.0135(19) 0.0000(17)
C12 0.040(2) 0.036(2) 0.036(2) -0.0161(18) -0.0164(18) 0.0013(17)
C13 0.0331(19) 0.0351(19) 0.0245(18) -0.0128(15) -0.0043(16) -0.0068(15)
C14 0.034(2) 0.040(2) 0.0261(18) -0.0138(17) -0.0035(16) -0.0067(16)
C15 0.037(2) 0.040(2) 0.0274(19) -0.0135(17) -0.0008(17) -0.0054(17)
C16 0.0283(18) 0.0335(18) 0.0233(17) -0.0115(15) -0.0027(15) -0.0070(15)
C17 0.035(2) 0.0282(18) 0.033(2) -0.0095(16) -0.0034(17) -0.0063(15)
C18 0.0336(19) 0.0305(18) 0.0284(19) -0.0086(15) -0.0048(16) -0.0040(15)
C19 0.039(2) 0.041(2) 0.033(2) -0.0184(18) -0.0006(18) -0.0113(18)
C20 0.040(2) 0.040(2) 0.0264(19) -0.0125(17) -0.0042(17) -0.0102(17)
C21 0.040(2) 0.0314(19) 0.0292(19) -0.0093(16) -0.0034(17) -0.0106(16)
C22 0.051(3) 0.039(2) 0.031(2) -0.0153(18) 0.0002(19) -0.016(2)
C23 0.047(2) 0.042(2) 0.028(2) -0.0151(18) 0.0095(19) -0.0121(19)
C24 0.038(2) 0.0305(18) 0.0268(18) -0.0097(15) -0.0029(16) -0.0091(16)
C25 0.0273(18) 0.0319(19) 0.037(2) -0.0059(16) -0.0012(17) -0.0052(15)
C26 0.0219(17) 0.038(2) 0.035(2) -0.0119(17) -0.0014(16) -0.0066(15)
C27 0.034(2) 0.043(2) 0.035(2) -0.0152(18) 0.0070(18) -0.0133(18)
C28 0.034(2) 0.040(2) 0.037(2) -0.0180(18) 0.0054(18) -0.0131(17)
C29 0.0242(17) 0.0338(19) 0.0318(19) -0.0138(16) 0.0013(15) -0.0081(14)
C30 0.0294(18) 0.036(2) 0.0312(19) -0.0140(16) 0.0010(16) -0.0090(16)
C31 0.0275(18) 0.036(2) 0.037(2) -0.0144(17) -0.0012(17) -0.0100(16)
C32 0.0233(17) 0.0361(19) 0.0295(18) -0.0154(16) 0.0018(15) -0.0079(14)
C33 0.0287(18) 0.0338(19) 0.0234(17) -0.0101(15) -0.0015(15) -0.0075(15)
C34 0.0289(18) 0.0297(17) 0.0208(16) -0.0087(14) 0.0025(14) -0.0090(14)
C35 0.0288(18) 0.0319(18) 0.0247(17) -0.0122(15) -0.0003(15) -0.0072(14)
C36 0.0259(17) 0.0335(18) 0.0245(17) -0.0120(15) -0.0014(15) -0.0081(14)
C37 0.0279(17) 0.0336(18) 0.0211(16) -0.0114(14) 0.0014(15) -0.0074(14)
C38 0.036(2) 0.034(2) 0.034(2) -0.0190(17) -0.0050(17) -0.0036(16)
C39 0.0313(19) 0.036(2) 0.0251(18) -0.0118(15) -0.0069(15) -0.0067(15)
C40 0.0285(18) 0.0332(19) 0.0247(17) -0.0128(15) -0.0022(15) -0.0045(15)
C41 0.0237(16) 0.0279(17) 0.0243(17) -0.0098(14) 0.0010(14) -0.0056(13)
C42 0.038(2) 0.0272(18) 0.0281(19) -0.0071(15) 0.0062(17) -0.0116(16)
C43 0.0326(19) 0.0295(18) 0.0232(17) -0.0074(14) 0.0026(15) -0.0044(15)
C44 0.0238(16) 0.0293(17) 0.0284(18) -0.0097(15) -0.0004(15) -0.0066(14)
C45 0.042(2) 0.0287(18) 0.0286(19) -0.0066(15) 0.0016(17) -0.0093(16)
C46 0.036(2) 0.0325(19) 0.0265(18) -0.0100(15) 0.0014(16) -0.0069(16)
C47 0.0292(18) 0.0297(18) 0.0273(18) -0.0101(15) 0.0025(15) -0.0086(14)
C48 0.0301(18) 0.0270(17) 0.0290(18) -0.0081(15) 0.0017(15) -0.0097(14)
C49 0.0307(19) 0.0334(19) 0.0273(19) -0.0067(15) -0.0023(16) -0.0043(15)
C50 0.0253(17) 0.0335(19) 0.0275(18) -0.0101(15) -0.0024(15) -0.0060(14)
C51 0.038(2) 0.035(2) 0.033(2) -0.0161(17) -0.0018(17) -0.0112(17)
C52 0.037(2) 0.040(2) 0.0255(18) -0.0149(16) 0.0019(16) -0.0114(17)
C53 0.0317(19) 0.037(2) 0.0219(17) -0.0128(15) 0.0010(15) -0.0109(16)
C54 0.0323(19) 0.043(2) 0.0304(19) -0.0208(17) 0.0019(17) -0.0106(17)
C55 0.0319(19) 0.041(2) 0.0269(18) -0.0151(17) -0.0007(16) -0.0095(16)
C56 0.0312(19) 0.0348(19) 0.0260(18) -0.0140(15) -0.0003(16) -0.0107(15)
C57 0.0315(18) 0.0297(18) 0.0278(18) -0.0135(15) -0.0035(16) -0.0046(15)
C58 0.0287(18) 0.0293(17) 0.0252(17) -0.0123(14) 0.0000(15) -0.0063(14)
C59 0.035(2) 0.035(2) 0.0262(18) -0.0150(16) -0.0013(16) 0.0040(16)
C60 0.035(2) 0.036(2) 0.0237(18) -0.0132(16) -0.0028(16) -0.0002(16)
C61 0.0251(17) 0.0309(18) 0.0239(17) -0.0129(14) -0.0006(14) -0.0055(14)
C62 0.0289(18) 0.0336(19) 0.0301(19) -0.0179(16) -0.0017(16) -0.0039(15)
C63 0.0316(19) 0.0339(19) 0.0258(18) -0.0140(15) -0.0030(15) -0.0073(15)
C64 0.0229(16) 0.0312(18) 0.0257(17) -0.0152(15) 0.0021(14) -0.0050(13)
C65 0.0255(17) 0.0305(18) 0.034(2) -0.0039(16) -0.0054(16) -0.0063(14)
C66 0.0253(17) 0.0348(19) 0.0309(19) -0.0072(16) -0.0012(16) -0.0085(15)
C67 0.032(2) 0.049(2) 0.0234(18) -0.0074(17) -0.0005(16) -0.0150(18)
C68 0.032(2) 0.048(2) 0.0263(19) -0.0130(17) -0.0044(16) -0.0125(17)
C69 0.0287(18) 0.039(2) 0.0242(18) -0.0099(16) -0.0027(15) -0.0098(16)
C70 0.040(2) 0.046(2) 0.0266(19) -0.0110(17) -0.0026(17) -0.0181(19)
C71 0.037(2) 0.046(2) 0.034(2) -0.0176(19) -0.0004(18) -0.0185(18)
C72 0.0267(17) 0.0362(19) 0.0245(17) -0.0091(15) 0.0015(15) -0.0124(15)
C73 0.0297(18) 0.0276(17) 0.0278(18) -0.0112(15) -0.0020(15) -0.0060(14)
C74 0.0292(18) 0.0246(16) 0.0256(17) -0.0080(14) -0.0036(15) -0.0080(14)
C75 0.0255(17) 0.037(2) 0.0221(17) -0.0083(15) 0.0025(15) -0.0058(15)
C76 0.0303(19) 0.036(2) 0.0265(18) -0.0111(16) -0.0016(16) -0.0038(15)
C77 0.0275(17) 0.0307(18) 0.0253(18) -0.0082(14) -0.0019(15) -0.0073(14)
C78 0.035(2) 0.036(2) 0.0290(19) -0.0148(16) -0.0032(17) -0.0043(16)
C79 0.0323(19) 0.0300(18) 0.0312(19) -0.0152(16) -0.0027(16) -0.0017(15)
C80 0.0316(19) 0.0303(18) 0.0248(18) -0.0091(15) -0.0036(15) -0.0042(15)
C81 0.039(2) 0.051(3) 0.038(2) -0.009(2) 0.004(2) -0.012(2)
C82 0.063(3) 0.074(4) 0.061(3) -0.041(3) 0.024(3) -0.039(3)
C83 0.041(3) 0.075(4) 0.102(6) -0.011(4) 0.010(4) -0.001(3)
C84 0.041(2) 0.042(2) 0.044(2) -0.024(2) 0.000(2) -0.0150(19)
C85 0.047(3) 0.073(4) 0.083(5) -0.035(4) -0.022(3) -0.003(3)
C86 0.055(3) 0.110(5) 0.075(4) -0.069(4) -0.008(3) -0.016(3)
O23 0.105(5) 0.191(9) 0.174(8) -0.131(8) 0.010(5) -0.022(5)
N7 0.053(3) 0.073(3) 0.080(4) -0.035(3) -0.016(3) 0.001(3)
C87 0.063(4) 0.107(6) 0.086(5) -0.052(5) 0.000(4) -0.017(4)
C88 0.078(5) 0.076(5) 0.123(8) -0.013(5) -0.014(5) 0.000(4)
C89 0.095(6) 0.069(5) 0.128(8) -0.045(5) -0.043(5) 0.001(4)

loop_
_atom_type_symbol
_atom_type_description
_atom_type_scat_dispersion_real
_atom_type_scat_dispersion_imag
_atom_type_scat_source
C C 0.0033 0.0016 'International Tables Vol C Tables 4.2.6.8 and 6.1.1.4'
H H 0.0000 0.0000 'International Tables Vol C Tables 4.2.6.8 and 6.1.1.4'
Co Co 0.3500 0.9680 'International Tables Vol C Tables 4.2.6.8 and 6.1.1.4'
N N 0.0061 0.0033 'International Tables Vol C Tables 4.2.6.8 and 6.1.1.4'
O O 0.0106 0.0060 'International Tables Vol C Tables 4.2.6.8 and 6.1.1.4'

loop_
_geom_angle_atom_site_label_1
_geom_angle_atom_site_label_2
_geom_angle_atom_site_label_3
_geom_angle
_geom_angle_site_symmetry_1
_geom_angle_site_symmetry_3
O2 Co1 O3 89.14(13) . 1_455
O2 Co1 O13 90.31(13) . 2_676
O2 Co1 O15 173.94(11) . 2_576
O2 Co1 O17 98.84(12) . .
O2 Co1 O18 87.90(13) . .
O3 Co1 O13 177.56(11) 1_455 2_676
O3 Co1 O15 92.26(13) 1_455 2_576
O3 Co1 O17 88.09(11) 1_455 .
O15 Co1 O13 88.53(13) 2_576 2_676
O15 Co1 O17 87.11(12) 2_576 .
O17 Co1 O13 89.65(11) . 2_676
O18 Co1 O3 95.17(12) . 1_455
O18 Co1 O13 87.19(12) . 2_676
O18 Co1 O15 86.10(13) . 2_576
O18 Co1 O17 172.57(14) . .
O1 Co2 O1 81.69(11) . 2_576
O4 Co2 O1 169.44(12) 1_455 2_576
O4 Co2 O1 100.99(12) 1_455 .
O4 Co2 O14 104.26(12) 1_455 1_455
O4 Co2 O17 89.22(12) 1_455 .
O4 Co2 O20 86.58(13) 1_455 .
O14 Co2 O1 81.79(12) 1_455 .
O14 Co2 O1 86.21(11) 1_455 2_576
O14 Co2 O20 90.60(13) 1_455 .
O17 Co2 O1 80.76(11) . 2_576
O17 Co2 O1 85.57(12) . .
O17 Co2 O14 163.02(11) . 1_455
O17 Co2 O20 100.62(13) . .
O20 Co2 O1 91.95(12) . 2_576
O20 Co2 O1 170.35(11) . .
O5 Co3 O11 81.97(11) . 1_455
O5 Co3 O11 85.41(12) . 2_657
O5 Co3 O19 162.71(11) . .
O5 Co3 O21 93.26(12) . .
O9 Co3 O5 103.94(12) . .
O9 Co3 O11 100.31(11) . 1_455
O9 Co3 O11 170.36(12) . 2_657
O9 Co3 O19 89.62(12) . .
O9 Co3 O21 88.79(12) . .
O11 Co3 O11 83.09(11) 1_455 2_657
O19 Co3 O11 81.65(11) . 2_657
O19 Co3 O11 85.12(11) . 1_455
O19 Co3 O21 97.77(12) . .
O21 Co3 O11 88.36(11) . 2_657
O21 Co3 O11 170.50(11) . 1_455
O6 Co4 O19 89.04(11) 1_655 2_657
O7 Co4 O6 90.69(13) . 1_655
O7 Co4 O12 174.23(10) . 2_757
O7 Co4 O19 86.85(11) . 2_657
O10 Co4 O6 174.90(11) 2_657 1_655
O10 Co4 O7 92.96(12) 2_657 .
O10 Co4 O12 87.16(12) 2_657 2_757
O10 Co4 O19 87.61(11) 2_657 2_657
O12 Co4 O6 89.56(12) 2_757 1_655
O12 Co4 O19 98.91(11) 2_757 2_657
O22 Co4 O6 92.57(12) . 1_655
O22 Co4 O7 89.50(13) . .
O22 Co4 O10 91.02(12) . 2_657
O22 Co4 O12 84.74(12) . 2_757
O22 Co4 O19 176.03(12) . 2_657
Co2 O1 Co2 98.31(11) . 2_576
C16 O1 Co2 124.3(2) . .
C16 O1 Co2 131.7(2) . 2_576
C16 O2 Co1 130.0(3) . .
C24 O3 Co1 130.3(2) . 1_655
C24 O4 Co2 136.1(3) . 1_655
C32 O5 Co3 135.4(3) . .
C32 O6 Co4 129.9(2) . 1_455
C40 O7 Co4 128.7(3) . .
C56 O9 Co3 136.5(3) . .
C56 O10 Co4 130.6(3) . 2_657
Co3 O11 Co3 96.91(11) 1_655 2_657
C64 O11 Co3 126.2(2) . 1_655
C64 O11 Co3 131.9(2) . 2_657
C64 O12 Co4 127.9(3) . 2_757
C72 O13 Co1 127.5(3) . 2_676
C72 O14 Co2 136.1(3) . 1_655
C80 O15 Co1 128.5(3) . 2_576
Co1 O17 H17A 103(3) . .
Co1 O17 H17B 104(7) . .
Co2 O17 Co1 115.75(15) . .
Co2 O17 H17A 103(3) . .
Co2 O17 H17B 122(10) . .
H17A O17 H17B 108(10) . .
Co1 O18 H18A 111.4 . .
Co1 O18 H18B 114.6 . .
H18A O18 H18B 113.9 . .
Co3 O19 Co4 116.08(14) . 2_657
Co3 O19 H19A 111(4) . .
Co3 O19 H19B 130(4) . .
Co4 O19 H19A 100(4) 2_657 .
Co4 O19 H19B 82(4) 2_657 .
H19A O19 H19B 111(6) . .
C81 O20 Co2 124.8(3) . .
C84 O21 Co3 121.9(3) . .
Co4 O22 H22A 110(4) . .
Co4 O22 H22B 125(9) . .
H22A O22 H22B 113(5) . .
C7 N1 C17 110.9(3) . .
C9 N1 C7 110.3(3) . .
C9 N1 C17 112.1(3) . .
C8 N2 C25 111.0(3) . .
C33 N2 C8 111.4(3) . .
C33 N2 C25 111.9(3) . .
C47 N3 C49 110.0(3) . .
C57 N3 C47 111.5(3) . .
C57 N3 C49 111.4(3) . .
C48 N4 C65 111.8(3) . .
C48 N4 C73 111.4(3) . .
C73 N4 C65 110.5(3) . .
C81 N5 C82 121.6(5) . .
C81 N5 C83 120.7(6) . .
C82 N5 C83 117.6(5) . .
C84 N6 C85 122.6(4) . .
C84 N6 C86 119.2(5) . .
C85 N6 C86 117.7(5) . .
C2 C1 C7 120.9(3) . .
C6 C1 C2 117.7(4) . .
C6 C1 C7 121.4(4) . .
C1 C2 H2 119.5 . .
C3 C2 C1 120.9(4) . .
C3 C2 H2 119.5 . .
C2 C3 H3 119.5 . .
C4 C3 C2 120.9(4) . .
C4 C3 H3 119.5 . .
C3 C4 C5 118.4(4) . .
C3 C4 C8 121.2(4) . .
C5 C4 C8 120.3(3) . .
C4 C5 H5 119.8 . .
C6 C5 C4 120.4(4) . .
C6 C5 H5 119.8 . .
C1 C6 H6 119.2 . .
C5 C6 C1 121.6(4) . .
C5 C6 H6 119.2 . .
N1 C7 C1 113.3(3) . .
N1 C7 H7A 108.9 . .
N1 C7 H7B 108.9 . .
C1 C7 H7A 108.9 . .
C1 C7 H7B 108.9 . .
H7A C7 H7B 107.7 . .
N2 C8 C4 113.6(3) . .
N2 C8 H8A 108.8 . .
N2 C8 H8B 108.8 . .
C4 C8 H8A 108.8 . .
C4 C8 H8B 108.8 . .
H8A C8 H8B 107.7 . .
N1 C9 H9A 109.2 . .
N1 C9 H9B 109.2 . .
N1 C9 C10 112.3(3) . .
H9A C9 H9B 107.9 . .
C10 C9 H9A 109.2 . .
C10 C9 H9B 109.2 . .
C11 C10 C9 119.6(4) . .
C15 C10 C9 122.4(4) . .
C15 C10 C11 118.0(4) . .
C10 C11 H11 119.5 . .
C12 C11 C10 121.0(4) . .
C12 C11 H11 119.5 . .
C11 C12 H12 119.7 . .
C11 C12 C13 120.6(4) . .
C13 C12 H12 119.7 . .
C12 C13 C14 118.6(4) . .
C12 C13 C16 120.6(3) . .
C14 C13 C16 120.8(3) . .
C13 C14 H14 119.7 . .
C15 C14 C13 120.6(4) . .
C15 C14 H14 119.7 . .
C10 C15 H15 119.4 . .
C14 C15 C10 121.2(4) . .
C14 C15 H15 119.4 . .
O1 C16 C13 118.0(3) . .
O2 C16 O1 123.9(4) . .
O2 C16 C13 118.1(3) . .
N1 C17 H17C 109.1 . .
N1 C17 H17D 109.1 . .
N1 C17 C18 112.3(3) . .
H17C C17 H17D 107.9 . .
C18 C17 H17C 109.1 . .
C18 C17 H17D 109.1 . .
C19 C18 C17 121.2(3) . .
C19 C18 C23 118.4(4) . .
C23 C18 C17 120.4(4) . .
C18 C19 H19 119.4 . .
C18 C19 C20 121.1(4) . .
C20 C19 H19 119.4 . .
C19 C20 H20 120.2 . .
C21 C20 C19 119.6(4) . .
C21 C20 H20 120.2 . .
C20 C21 C22 119.7(4) . .
C20 C21 C24 119.9(4) . .
C22 C21 C24 120.4(3) . .
C21 C22 H22 120.4 . .
C23 C22 C21 119.3(4) . .
C23 C22 H22 120.4 . .
C18 C23 C22 121.8(4) . .
C18 C23 H23 119.1 . .
C22 C23 H23 119.1 . .
O3 C24 O4 127.3(4) . .
O3 C24 C21 116.5(3) . .
O4 C24 C21 116.2(4) . .
N2 C25 H25A 109.9 . .
N2 C25 H25B 109.9 . .
N2 C25 C26 109.1(3) . .
H25A C25 H25B 108.3 . .
C26 C25 H25A 109.9 . .
C26 C25 H25B 109.9 . .
C27 C26 C25 118.7(4) . .
C31 C26 C25 121.9(4) . .
C31 C26 C27 119.4(4) . .
C26 C27 H27 119.4 . .
C28 C27 C26 121.2(4) . .
C28 C27 H27 119.4 . .
C27 C28 H28 120.5 . .
C27 C28 C29 119.0(4) . .
C29 C28 H28 120.5 . .
C28 C29 C32 119.3(3) . .
C30 C29 C28 120.5(4) . .
C30 C29 C32 120.2(4) . .
C29 C30 H30 120.3 . .
C29 C30 C31 119.5(4) . .
C31 C30 H30 120.3 . .
C26 C31 C30 120.4(4) . .
C26 C31 H31 119.8 . .
C30 C31 H31 119.8 . .
O5 C32 C29 116.5(3) . .
O6 C32 O5 123.3(3) . .
O6 C32 C29 120.0(3) . .
N2 C33 H33A 109.0 . .
N2 C33 H33B 109.0 . .
N2 C33 C34 112.9(3) . .
H33A C33 H33B 107.8 . .
C34 C33 H33A 109.0 . .
C34 C33 H33B 109.0 . .
C35 C34 C33 121.7(3) . .
C35 C34 C39 118.2(4) . .
C39 C34 C33 120.0(3) . .
C34 C35 H35 119.0 . .
C36 C35 C34 122.0(3) . .
C36 C35 H35 119.0 . .
C35 C36 H36 120.1 . .
C35 C36 C37 119.9(3) . .
C37 C36 H36 120.1 . .
C36 C37 C40 120.2(3) . .
C38 C37 C36 119.0(4) . .
C38 C37 C40 120.8(3) . .
C37 C38 H38 119.6 . .
C39 C38 C37 120.7(3) . .
C39 C38 H38 119.6 . .
C34 C39 H39 119.9 . .
C38 C39 C34 120.2(3) . .
C38 C39 H39 119.9 . .
O7 C40 C37 117.5(3) . .
O8 C40 O7 124.6(4) . .
O8 C40 C37 117.9(3) . .
C42 C41 C47 122.1(3) . .
C46 C41 C42 118.2(3) . .
C46 C41 C47 119.7(3) . .
C41 C42 H42 119.7 . .
C43 C42 C41 120.6(4) . .
C43 C42 H42 119.7 . .
C42 C43 H43 119.2 . .
C42 C43 C44 121.5(4) . .
C44 C43 H43 119.2 . .
C43 C44 C45 118.3(3) . .
C43 C44 C48 120.6(3) . .
C45 C44 C48 121.0(3) . .
C44 C45 H45 119.8 . .
C44 C45 C46 120.5(4) . .
C46 C45 H45 119.8 . .
C41 C46 C45 120.8(4) . .
C41 C46 H46 119.6 . .
C45 C46 H46 119.6 . .
N3 C47 C41 113.6(3) . .
N3 C47 H47A 108.8 . .
N3 C47 H47B 108.8 . .
C41 C47 H47A 108.8 . .
C41 C47 H47B 108.8 . .
H47A C47 H47B 107.7 . .
N4 C48 C44 114.0(3) . .
N4 C48 H48A 108.7 . .
N4 C48 H48B 108.7 . .
C44 C48 H48A 108.7 . .
C44 C48 H48B 108.7 . .
H48A C48 H48B 107.6 . .
N3 C49 H49A 109.2 . .
N3 C49 H49B 109.2 . .
N3 C49 C50 111.9(3) . .
H49A C49 H49B 107.9 . .
C50 C49 H49A 109.2 . .
C50 C49 H49B 109.2 . .
C51 C50 C49 119.9(3) . .
C51 C50 C55 118.5(3) . .
C55 C50 C49 121.5(4) . .
C50 C51 H51 119.7 . .
C52 C51 C50 120.5(3) . .
C52 C51 H51 119.7 . .
C51 C52 H52 119.6 . .
C51 C52 C53 120.8(4) . .
C53 C52 H52 119.6 . .
C52 C53 C54 119.1(3) . .
C52 C53 C56 119.9(3) . .
C54 C53 C56 120.9(3) . .
C53 C54 H54 120.2 . .
C55 C54 C53 119.5(3) . .
C55 C54 H54 120.2 . .
C50 C55 H55 119.3 . .
C54 C55 C50 121.4(4) . .
C54 C55 H55 119.3 . .
O9 C56 C53 116.6(3) . .
O10 C56 O9 127.1(4) . .
O10 C56 C53 116.4(3) . .
N3 C57 H57A 108.9 . .
N3 C57 H57B 108.9 . .
N3 C57 C58 113.2(3) . .
H57A C57 H57B 107.7 . .
C58 C57 H57A 108.9 . .
C58 C57 H57B 108.9 . .
C59 C58 C57 120.2(4) . .
C63 C58 C57 121.4(3) . .
C63 C58 C59 118.4(4) . .
C58 C59 H59 119.7 . .
C60 C59 C58 120.6(4) . .
C60 C59 H59 119.7 . .
C59 C60 H60 119.6 . .
C59 C60 C61 120.9(4) . .
C61 C60 H60 119.6 . .
C60 C61 C64 119.7(3) . .
C62 C61 C60 118.6(4) . .
C62 C61 C64 121.7(3) . .
C61 C62 H62 119.7 . .
C63 C62 C61 120.6(4) . .
C63 C62 H62 119.7 . .
C58 C63 H63 119.5 . .
C62 C63 C58 120.9(4) . .
C62 C63 H63 119.5 . .
O11 C64 C61 118.1(3) . .
O12 C64 O11 123.9(4) . .
O12 C64 C61 118.0(3) . .
N4 C65 H65A 109.7 . .
N4 C65 H65B 109.7 . .
N4 C65 C66 109.8(3) . .
H65A C65 H65B 108.2 . .
C66 C65 H65A 109.7 . .
C66 C65 H65B 109.7 . .
C67 C66 C65 121.7(4) . .
C71 C66 C65 118.7(3) . .
C71 C66 C67 119.5(4) . .
C66 C67 H67 119.8 . .
C66 C67 C68 120.3(4) . .
C68 C67 H67 119.8 . .
C67 C68 H68 120.2 . .
C69 C68 C67 119.7(4) . .
C69 C68 H68 120.2 . .
C68 C69 C70 120.1(4) . .
C68 C69 C72 121.1(3) . .
C70 C69 C72 118.8(3) . .
C69 C70 H70 120.3 . .
C71 C70 C69 119.3(4) . .
C71 C70 H70 120.3 . .
C66 C71 C70 121.0(4) . .
C66 C71 H71 119.5 . .
C70 C71 H71 119.5 . .
O13 C72 C69 119.2(3) . .
O14 C72 O13 123.4(3) . .
O14 C72 C69 117.3(3) . .
N4 C73 H73A 108.8 . .
N4 C73 H73B 108.8 . .
N4 C73 C74 113.6(3) . .
H73A C73 H73B 107.7 . .
C74 C73 H73A 108.8 . .
C74 C73 H73B 108.8 . .
C75 C74 C73 120.6(3) . .
C75 C74 C79 118.4(4) . .
C79 C74 C73 120.8(4) . .
C74 C75 H75 119.3 . .
C76 C75 C74 121.4(4) . .
C76 C75 H75 119.3 . .
C75 C76 H76 119.9 . .
C75 C76 C77 120.2(4) . .
C77 C76 H76 119.9 . .
C76 C77 C78 119.0(4) . .
C76 C77 C80 121.2(4) . .
C78 C77 C80 119.7(4) . .
C77 C78 H78 119.7 . .
C79 C78 C77 120.7(4) . .
C79 C78 H78 119.7 . .
C74 C79 H79 119.8 . .
C78 C79 C74 120.4(4) . .
C78 C79 H79 119.8 . .
O15 C80 C77 117.6(3) . .
O16 C80 O15 124.1(4) . .
O16 C80 C77 118.3(4) . .
O20 C81 N5 124.5(5) . .
O20 C81 H81 117.7 . .
N5 C81 H81 117.7 . .
N5 C82 H82A 109.5 . .
N5 C82 H82B 109.5 . .
N5 C82 H82C 109.5 . .
H82A C82 H82B 109.5 . .
H82A C82 H82C 109.5 . .
H82B C82 H82C 109.5 . .
N5 C83 H83A 109.5 . .
N5 C83 H83B 109.5 . .
N5 C83 H83C 109.5 . .
H83A C83 H83B 109.5 . .
H83A C83 H83C 109.5 . .
H83B C83 H83C 109.5 . .
O21 C84 N6 125.0(4) . .
O21 C84 H84 117.5 . .
N6 C84 H84 117.5 . .
N6 C85 H85A 109.5 . .
N6 C85 H85B 109.5 . .
N6 C85 H85C 109.5 . .
H85A C85 H85B 109.5 . .
H85A C85 H85C 109.5 . .
H85B C85 H85C 109.5 . .
N6 C86 H86A 109.5 . .
N6 C86 H86B 109.5 . .
N6 C86 H86C 109.5 . .
H86A C86 H86B 109.5 . .
H86A C86 H86C 109.5 . .
H86B C86 H86C 109.5 . .
C87 N7 C88 122.8(7) . .
C87 N7 C89 122.6(7) . .
C88 N7 C89 114.6(7) . .
O23 C87 N7 119.8(9) . .
O23 C87 H87 120.1 . .
N7 C87 H87 120.1 . .
N7 C88 H88A 109.5 . .
N7 C88 H88B 109.5 . .
N7 C88 H88C 109.5 . .
H88A C88 H88B 109.5 . .
H88A C88 H88C 109.5 . .
H88B C88 H88C 109.5 . .
N7 C89 H89A 109.5 . .
N7 C89 H89B 109.5 . .
N7 C89 H89C 109.5 . .
H89A C89 H89B 109.5 . .
H89A C89 H89C 109.5 . .
H89B C89 H89C 109.5 . .

loop_
_geom_bond_atom_site_label_1
_geom_bond_atom_site_label_2
_geom_bond_distance
_geom_bond_site_symmetry_2
Co1 O2 2.053(3) .
Co1 O3 2.064(3) 1_455
Co1 O13 2.156(3) 2_676
Co1 O15 2.110(3) 2_576
Co1 O17 2.116(3) .
Co1 O18 2.063(3) .
Co2 O1 2.125(3) .
Co2 O1 2.186(3) 2_576
Co2 O4 2.041(3) 1_455
Co2 O14 2.066(3) 1_455
Co2 O17 2.066(3) .
Co2 O20 2.101(3) .
Co3 O5 2.053(3) .
Co3 O9 2.033(3) .
Co3 O11 2.199(3) 2_657
Co3 O11 2.129(3) 1_455
Co3 O19 2.070(3) .
Co3 O21 2.086(3) .
Co4 O6 2.113(3) 1_655
Co4 O7 2.076(3) .
Co4 O10 2.076(3) 2_657
Co4 O12 2.094(3) 2_757
Co4 O19 2.126(3) 2_657
Co4 O22 2.074(3) .
O1 C16 1.290(4) .
O2 C16 1.243(5) .
O3 C24 1.243(5) .
O4 C24 1.270(5) .
O5 C32 1.294(4) .
O6 C32 1.248(5) .
O7 C40 1.273(5) .
O8 C40 1.264(5) .
O9 C56 1.260(5) .
O10 C56 1.258(5) .
O11 C64 1.288(4) .
O12 C64 1.253(5) .
O13 C72 1.270(4) .
O14 C72 1.266(5) .
O15 C80 1.268(5) .
O16 C80 1.260(5) .
O17 H17A 0.839(19) .
O17 H17B 0.84(2) .
O18 H18A 0.8724 .
O18 H18B 0.7749 .
O19 H19A 0.832(19) .
O19 H19B 0.85(2) .
O20 C81 1.233(6) .
O21 C84 1.228(6) .
O22 H22A 0.840(2) .
O22 H22B 0.84(2) .
N1 C7 1.466(5) .
N1 C9 1.462(5) .
N1 C17 1.467(5) .
N2 C8 1.462(5) .
N2 C25 1.471(5) .
N2 C33 1.455(5) .
N3 C47 1.467(5) .
N3 C49 1.474(5) .
N3 C57 1.465(5) .
N4 C48 1.457(4) .
N4 C65 1.462(5) .
N4 C73 1.460(5) .
N5 C81 1.321(7) .
N5 C82 1.429(8) .
N5 C83 1.445(9) .
N6 C84 1.320(6) .
N6 C85 1.441(8) .
N6 C86 1.456(7) .
C1 C2 1.399(6) .
C1 C6 1.390(5) .
C1 C7 1.499(5) .
C2 H2 0.9500 .
C2 C3 1.393(6) .
C3 H3 0.9500 .
C3 C4 1.384(5) .
C4 C5 1.401(6) .
C4 C8 1.507(5) .
C5 H5 0.9500 .
C5 C6 1.385(6) .
C6 H6 0.9500 .
C7 H7A 0.9900 .
C7 H7B 0.9900 .
C8 H8A 0.9900 .
C8 H8B 0.9900 .
C9 H9A 0.9900 .
C9 H9B 0.9900 .
C9 C10 1.497(6) .
C10 C11 1.398(6) .
C10 C15 1.398(6) .
C11 H11 0.9500 .
C11 C12 1.383(6) .
C12 H12 0.9500 .
C12 C13 1.396(5) .
C13 C14 1.396(5) .
C13 C16 1.489(6) .
C14 H14 0.9500 .
C14 C15 1.379(6) .
C15 H15 0.9500 .
C17 H17C 0.9900 .
C17 H17D 0.9900 .
C17 C18 1.519(5) .
C18 C19 1.387(6) .
C18 C23 1.388(6) .
C19 H19 0.9500 .
C19 C20 1.399(6) .
C20 H20 0.9500 .
C20 C21 1.397(5) .
C21 C22 1.398(6) .
C21 C24 1.516(5) .
C22 H22 0.9500 .
C22 C23 1.390(6) .
C23 H23 0.9500 .
C25 H25A 0.9900 .
C25 H25B 0.9900 .
C25 C26 1.507(5) .
C26 C27 1.393(6) .
C26 C31 1.382(6) .
C27 H27 0.9500 .
C27 C28 1.390(6) .
C28 H28 0.9500 .
C28 C29 1.401(6) .
C29 C30 1.389(5) .
C29 C32 1.483(5) .
C30 H30 0.9500 .
C30 C31 1.406(5) .
C31 H31 0.9500 .
C33 H33A 0.9900 .
C33 H33B 0.9900 .
C33 C34 1.496(6) .
C34 C35 1.390(5) .
C34 C39 1.410(5) .
C35 H35 0.9500 .
C35 C36 1.379(6) .
C36 H36 0.9500 .
C36 C37 1.405(5) .
C37 C38 1.395(5) .
C37 C40 1.492(6) .
C38 H38 0.9500 .
C38 C39 1.393(6) .
C39 H39 0.9500 .
C41 C42 1.396(5) .
C41 C46 1.392(5) .
C41 C47 1.508(5) .
C42 H42 0.9500 .
C42 C43 1.380(5) .
C43 H43 0.9500 .
C43 C44 1.388(5) .
C44 C45 1.390(6) .
C44 C48 1.512(5) .
C45 H45 0.9500 .
C45 C46 1.399(6) .
C46 H46 0.9500 .
C47 H47A 0.9900 .
C47 H47B 0.9900 .
C48 H48A 0.9900 .
C48 H48B 0.9900 .
C49 H49A 0.9900 .
C49 H49B 0.9900 .
C49 C50 1.509(5) .
C50 C51 1.396(6) .
C50 C55 1.402(5) .
C51 H51 0.9500 .
C51 C52 1.381(6) .
C52 H52 0.9500 .
C52 C53 1.400(5) .
C53 C54 1.401(5) .
C53 C56 1.507(5) .
C54 H54 0.9500 .
C54 C55 1.387(6) .
C55 H55 0.9500 .
C57 H57A 0.9900 .
C57 H57B 0.9900 .
C57 C58 1.489(6) .
C58 C59 1.402(5) .
C58 C63 1.400(6) .
C59 H59 0.9500 .
C59 C60 1.376(6) .
C60 H60 0.9500 .
C60 C61 1.401(6) .
C61 C62 1.397(5) .
C61 C64 1.490(6) .
C62 H62 0.9500 .
C62 C63 1.381(6) .
C63 H63 0.9500 .
C65 H65A 0.9900 .
C65 H65B 0.9900 .
C65 C66 1.513(5) .
C66 C67 1.391(5) .
C66 C71 1.370(6) .
C67 H67 0.9500 .
C67 C68 1.395(6) .
C68 H68 0.9500 .
C68 C69 1.378(5) .
C69 C70 1.400(5) .
C69 C72 1.496(5) .
C70 H70 0.9500 .
C70 C71 1.390(6) .
C71 H71 0.9500 .
C73 H73A 0.9900 .
C73 H73B 0.9900 .
C73 C74 1.505(6) .
C74 C75 1.393(6) .
C74 C79 1.403(5) .
C75 H75 0.9500 .
C75 C76 1.387(6) .
C76 H76 0.9500 .
C76 C77 1.388(5) .
C77 C78 1.401(6) .
C77 C80 1.491(6) .
C78 H78 0.9500 .
C78 C79 1.386(6) .
C79 H79 0.9500 .
C81 H81 0.9500 .
C82 H82A 0.9800 .
C82 H82B 0.9800 .
C82 H82C 0.9800 .
C83 H83A 0.9800 .
C83 H83B 0.9800 .
C83 H83C 0.9800 .
C84 H84 0.9500 .
C85 H85A 0.9800 .
C85 H85B 0.9800 .
C85 H85C 0.9800 .
C86 H86A 0.9800 .
C86 H86B 0.9800 .
C86 H86C 0.9800 .
O23 C87 1.192(10) .
N7 C87 1.352(10) .
N7 C88 1.435(11) .
N7 C89 1.453(9) .
C87 H87 0.9500 .
C88 H88A 0.9800 .
C88 H88B 0.9800 .
C88 H88C 0.9800 .
C89 H89A 0.9800 .
C89 H89B 0.9800 .
C89 H89C 0.9800 .

loop_
_platon_squeeze_void_nr
_platon_squeeze_void_average_x
_platon_squeeze_void_average_y
_platon_squeeze_void_average_z
_platon_squeeze_void_volume
_platon_squeeze_void_count_electrons
_platon_squeeze_void_content
1 0.000 0.500 0.500 881 276 ' '
